data_1560124
loop_
_publ_author_name
'Arhangelskis, Mihails'
'Bu\<car, Dejan-Kre\<simir'
'Bordignon, Simone'
'Chierotti, Michele R.'
'Stratford, Samuel A.'
'Voinovich, Dario'
'Jones, William'
'Hasa, Dritan'

_publ_section_title
;
 Mechanochemical reactivity inhibited, prohibited and reversed by liquid
 additives: examples from crystal-form screens
;
_journal_issue 9
_journal_name_full 'Chemical Science'
_journal_page_first 3264
_journal_page_last 3269
_journal_paper_doi 10.1039/D0SC05071G
_journal_volume 12
_journal_year 2021
_chemical_absolute_configuration ad
_chemical_formula_moiety 'C22 H27 N2 O2, C2 H O4, 0.158(C4 H8 O2)'
_chemical_formula_sum 'C24.63 H29.26 N2 O6.32'
_chemical_formula_weight 454.41
_space_group_crystal_system monoclinic
_space_group_IT_number 5
_space_group_name_Hall 'C 2y'
_space_group_name_H-M_alt 'C 1 2 1'
_atom_sites_solution_hydrogens mixed
_audit_creation_method SHELXL-2018/3
_audit_update_record
;
2020-08-20 deposited with the CCDC.	2020-12-28 downloaded from the CCDC.
;
_cell_angle_alpha 90
_cell_angle_beta 105.3460(10)
_cell_angle_gamma 90
_cell_formula_units_Z 4
_cell_length_a 17.8855(2)
_cell_length_b 6.32180(10)
_cell_length_c 21.0313(3)
_cell_measurement_reflns_used 29449
_cell_measurement_temperature 110.00(10)
_cell_measurement_theta_max 72.3610
_cell_measurement_theta_min 4.3220
_cell_volume 2293.19(6)
_computing_cell_refinement 'CrysAlisPro 1.171.40.53 (Rigaku OD, 2019)'
_computing_data_collection 'CrysAlisPro 1.171.40.53 (Rigaku OD, 2019)'
_computing_data_reduction 'CrysAlisPro 1.171.40.53 (Rigaku OD, 2019)'
_computing_structure_refinement 'SHELXL 2018/3 (Sheldrick, 2015)'
_computing_structure_solution 'SHELXT  (Sheldrick, 2015)'
_diffrn_ambient_environment N~2~
_diffrn_ambient_temperature 110.00(10)
_diffrn_detector 'CCD plate'
_diffrn_detector_type Atlas
_diffrn_measured_fraction_theta_full 1.000
_diffrn_measured_fraction_theta_max 0.990
_diffrn_measurement_device 'four-circle diffractometer'
_diffrn_measurement_device_type 'SuperNova, Dual, Cu at home/near, Atlas'
_diffrn_radiation_monochromator mirror
_diffrn_radiation_probe x-ray
_diffrn_radiation_type 'Cu K\a'
_diffrn_radiation_wavelength 1.54184
_diffrn_reflns_av_R_equivalents 0.0574
_diffrn_reflns_av_unetI/netI 0.0216
_diffrn_reflns_Laue_measured_fraction_full 1.000
_diffrn_reflns_Laue_measured_fraction_max 0.990
_diffrn_reflns_limit_h_max 22
_diffrn_reflns_limit_h_min -22
_diffrn_reflns_limit_k_max 7
_diffrn_reflns_limit_k_min -7
_diffrn_reflns_limit_l_max 25
_diffrn_reflns_limit_l_min -25
_diffrn_reflns_number 37992
_diffrn_reflns_point_group_measured_fraction_full 0.998
_diffrn_reflns_point_group_measured_fraction_max 0.979
_diffrn_reflns_theta_full 67.684
_diffrn_reflns_theta_max 72.636
_diffrn_reflns_theta_min 4.360
_diffrn_source 'micro-focus sealed X-ray tube'
_diffrn_source_type 'SuperNova (Cu) X-ray Source'
_exptl_absorpt_coefficient_mu 0.783
_exptl_absorpt_correction_T_max 1.000
_exptl_absorpt_correction_T_min 0.588
_exptl_absorpt_correction_type gaussian
_exptl_absorpt_process_details
;
CrysAlisPro 1.171.40.67a (Rigaku Oxford Diffraction, 2019)
Numerical absorption correction based on gaussian integration over
			a multifaceted crystal model
Empirical absorption correction using spherical harmonics,
 implemented in SCALE3 ABSPACK scaling algorithm.
;
_exptl_crystal_colour colourless
_exptl_crystal_density_diffrn 1.317
_exptl_crystal_description prism
_exptl_crystal_F_000 966.20
_exptl_crystal_face_perp_dist
;
  -3   -3   -9 0.1249
   5   -3    0 0.1842
   5    0   -1 0.0500
  -4   -3    5 0.1700
   4    3    4 0.1241
   0    0    1 0.0250
 -12    0    5 0.0489
   0    0   -1 0.0250
   4    0   -3 0.0528
;
_exptl_crystal_size_max 0.392
_exptl_crystal_size_mid 0.112
_exptl_crystal_size_min 0.050
_refine_diff_density_max 0.273
_refine_diff_density_min -0.232
_refine_diff_density_rms 0.044
_refine_ls_abs_structure_details
;
 Flack x determined using 1916 quotients [(I+)-(I-)]/[(I+)+(I-)]
 (Parsons, Flack and Wagner, Acta Cryst. B69 (2013) 249-259).
;
_refine_ls_abs_structure_Flack -0.04(7)
_refine_ls_extinction_method none
_refine_ls_goodness_of_fit_ref 1.040
_refine_ls_hydrogen_treatment mixed
_refine_ls_matrix_type full
_refine_ls_number_parameters 369
_refine_ls_number_reflns 4462
_refine_ls_number_restraints 80
_refine_ls_restrained_S_all 1.073
_refine_ls_R_factor_all 0.0342
_refine_ls_R_factor_gt 0.0335
_refine_ls_shift/su_max 0.000
_refine_ls_shift/su_mean 0.000
_refine_ls_structure_factor_coef Fsqd
_refine_ls_weighting_details 'w=1/[\s^2^(Fo^2^)+(0.0518P)^2^+1.2181P] where P=(Fo^2^+2Fc^2^)/3'
_refine_ls_weighting_scheme calc
_refine_ls_wR_factor_gt 0.0874
_refine_ls_wR_factor_ref 0.0882
_reflns_Friedel_coverage 0.803
_reflns_Friedel_fraction_full 0.997
_reflns_Friedel_fraction_max 0.964
_reflns_number_gt 4366
_reflns_number_total 4462
_reflns_threshold_expression 'I > 2\s(I)'
_cod_data_source_file d0sc05071g2.cif
_cod_data_source_block EtOAc-solvate
_cod_depositor_comments 'Adding full bibliography for 1560122--1560124.cif.'
_cod_original_sg_symbol_H-M 'C 2'
_cod_database_code 1560124
_shelx_shelxl_version_number 2018/3
_shelx_space_group_comment
;
The symmetry employed for this shelxl refinement is uniquely defined
by the following loop, which should always be used as a source of
symmetry information in preference to the above space-group names.
They are only intended as comments.
;

loop_
_space_group_symop_operation_xyz
'x, y, z'
'-x, y, -z'
'x+1/2, y+1/2, z'
'-x+1/2, y+1/2, -z'

loop_
_atom_site_label
_atom_site_type_symbol
_atom_site_fract_x
_atom_site_fract_y
_atom_site_fract_z
_atom_site_U_iso_or_equiv
_atom_site_adp_type
_atom_site_occupancy
_atom_site_site_symmetry_order
_atom_site_calc_flag
_atom_site_refinement_flags_posn
_atom_site_refinement_flags_adp
_atom_site_refinement_flags_occupancy
_atom_site_disorder_assembly
_atom_site_disorder_group
O4 O 0.37410(8) 0.8277(2) 0.00160(7) 0.0210(3) Uani 1 1 d . . . . .
O5 O 0.25706(9) 1.1557(3) 0.06358(7) 0.0217(3) Uani 1 1 d . . . . .
H1 H 0.2089(18) 1.233(5) 0.0413(15) 0.037(8) Uiso 1 1 d . . . . .
O3 O 0.40738(9) 1.0006(2) 0.09796(7) 0.0246(3) Uani 1 1 d . . . . .
O6 O 0.26943(10) 1.1576(3) -0.03964(7) 0.0303(4) Uani 1 1 d . . . . .
O1 O 0.71495(9) 0.4191(3) 0.41634(8) 0.0344(4) Uani 1 1 d . . . . .
N006 N 0.61414(9) 0.3806(3) 0.28489(8) 0.0173(3) Uani 1 1 d . . . . .
N007 N 0.49111(9) 0.6552(3) 0.14051(8) 0.0162(3) Uani 1 1 d . . . . .
H007 H 0.465458 0.792825 0.130655 0.019 Uiso 1 1 calc R U . . .
C10 C 0.58741(11) 0.4703(3) 0.22269(9) 0.0156(4) Uani 1 1 d . . . . .
C9 C 0.65450(11) 0.1959(3) 0.27778(10) 0.0185(4) Uani 1 1 d . . . . .
C24 C 0.29151(12) 1.1033(3) 0.01760(10) 0.0180(4) Uani 1 1 d . . . . .
C3 C 0.61155(11) 0.3611(3) 0.17697(9) 0.0169(4) Uani 1 1 d . . . . .
C23 C 0.36398(11) 0.9640(3) 0.04150(10) 0.0177(4) Uani 1 1 d . . . . .
C20 C 0.41900(11) 0.4834(3) 0.23846(10) 0.0181(4) Uani 1 1 d . . . . .
H20A H 0.443459 0.345258 0.245139 0.022 Uiso 1 1 calc R U . . .
H20B H 0.383150 0.491892 0.265840 0.022 Uiso 1 1 calc R U . . .
C11 C 0.53488(10) 0.6571(3) 0.21260(9) 0.0152(4) Uani 1 1 d . . . . .
H11 H 0.566836 0.785230 0.221214 0.018 Uiso 1 1 calc R U . . .
C4 C 0.65497(11) 0.1833(3) 0.21034(9) 0.0177(4) Uani 1 1 d . . . . .
C12 C 0.48152(11) 0.6557(3) 0.25990(10) 0.0171(4) Uani 1 1 d . . . . .
C1 C 0.54680(12) 0.6354(4) 0.09813(10) 0.0203(4) Uani 1 1 d . . . . .
H1A H 0.585067 0.747423 0.109636 0.024 Uiso 1 1 calc R U . . .
H1AB H 0.518535 0.654416 0.052310 0.024 Uiso 1 1 calc R U . . .
C14 C 0.59233(12) 0.4676(4) 0.33866(10) 0.0219(4) Uani 1 1 d . . . . .
C19 C 0.37421(11) 0.5068(4) 0.16634(10) 0.0201(4) Uani 1 1 d . . . . .
H19A H 0.334913 0.397384 0.154721 0.024 Uiso 1 1 calc R U . . .
H19B H 0.348446 0.643097 0.159563 0.024 Uiso 1 1 calc R U . . .
C18 C 0.42889(11) 0.4888(3) 0.12296(9) 0.0178(4) Uani 1 1 d . . . . .
H18A H 0.452579 0.349685 0.128171 0.021 Uiso 1 1 calc R U . . .
H18B H 0.400074 0.505151 0.077168 0.021 Uiso 1 1 calc R U . . .
C7 C 0.72070(11) -0.1333(4) 0.29888(11) 0.0256(5) Uani 1 1 d . . . . .
H7 H 0.741806 -0.242887 0.327539 0.031 Uiso 1 1 calc R U . . .
C5 C 0.69161(11) 0.0124(4) 0.18854(11) 0.0209(4) Uani 1 1 d . . . . .
H5 H 0.693959 0.004480 0.144953 0.025 Uiso 1 1 calc R U . . .
C13 C 0.53168(12) 0.6008(4) 0.32783(10) 0.0221(5) Uani 1 1 d . . . . .
H13 H 0.519900 0.662598 0.364123 0.027 Uiso 1 1 calc R U . . .
C2 C 0.58852(12) 0.4223(3) 0.10572(9) 0.0205(4) Uani 1 1 d . . . . .
H2A H 0.554522 0.315452 0.080246 0.025 Uiso 1 1 calc R U . . .
H2AB H 0.634220 0.432440 0.089298 0.025 Uiso 1 1 calc R U . . .
C8 C 0.68660(12) 0.0364(4) 0.32224(11) 0.0237(5) Uani 1 1 d . . . . .
H8 H 0.685229 0.043366 0.366087 0.028 Uiso 1 1 calc R U . . .
C6 C 0.72413(12) -0.1439(4) 0.23316(12) 0.0249(5) Uani 1 1 d . . . . .
H6 H 0.748709 -0.257946 0.219380 0.030 Uiso 1 1 calc R U . . .
C21 C 0.44694(12) 0.8800(4) 0.26057(11) 0.0229(4) Uani 1 1 d . . . . .
H21A H 0.488747 0.976671 0.280375 0.028 Uiso 1 1 calc R U . . .
H21B H 0.425192 0.924906 0.215342 0.028 Uiso 1 1 calc R U . . .
C22 C 0.38445(14) 0.8998(5) 0.29735(13) 0.0352(6) Uani 1 1 d . . . . .
H22A H 0.372000 1.046294 0.300794 0.053 Uiso 1 1 calc R U . . .
H22B H 0.403094 0.840610 0.340707 0.053 Uiso 1 1 calc R U . . .
H22C H 0.338877 0.824786 0.273718 0.053 Uiso 1 1 calc R U . . .
C15 C 0.64624(13) 0.4422(5) 0.40576(11) 0.0322(6) Uani 1 1 d . . . . .
C16A C 0.6551(4) 0.4033(13) 0.5211(3) 0.0406(12) Uani 0.517(6) 1 d . U P A 1
H16A H 0.688832 0.525788 0.530833 0.049 Uiso 0.517(6) 1 calc R U P A 1
H16B H 0.686809 0.276573 0.528533 0.049 Uiso 0.517(6) 1 calc R U P A 1
C17A C 0.5996(5) 0.4021(17) 0.5637(4) 0.0522(19) Uani 0.517(6) 1 d . U P A 1
H17A H 0.627701 0.424646 0.608884 0.078 Uiso 0.517(6) 1 calc R U P A 1
H17B H 0.573537 0.268040 0.559719 0.078 Uiso 0.517(6) 1 calc R U P A 1
H17C H 0.562096 0.512851 0.549864 0.078 Uiso 0.517(6) 1 calc R U P A 1
O2A O 0.6066(3) 0.4109(9) 0.4522(2) 0.0283(7) Uani 0.517(6) 1 d . U P A 1
C16B C 0.6578(5) 0.5050(14) 0.5193(4) 0.0406(12) Uani 0.350(8) 1 d D U P A 2
H16C H 0.690524 0.629742 0.526933 0.049 Uiso 0.350(8) 1 calc R U P A 2
H16D H 0.690453 0.380340 0.529008 0.049 Uiso 0.350(8) 1 calc R U P A 2
C17B C 0.6003(7) 0.510(3) 0.5622(6) 0.0522(19) Uani 0.350(8) 1 d D U P A 2
H17D H 0.628385 0.523622 0.607751 0.078 Uiso 0.350(8) 1 calc R U P A 2
H17E H 0.570677 0.381776 0.556054 0.078 Uiso 0.350(8) 1 calc R U P A 2
H17F H 0.566017 0.628789 0.549661 0.078 Uiso 0.350(8) 1 calc R U P A 2
O2B O 0.6103(3) 0.4998(9) 0.4520(3) 0.0283(7) Uani 0.350(8) 1 d . U P A 2
C16C C 0.6578(5) 0.5050(14) 0.5193(4) 0.0406(12) Uani 0.132(7) 1 d D U P A 3
H16E H 0.708942 0.559833 0.521050 0.049 Uiso 0.132(7) 1 calc R U P A 3
H16F H 0.663323 0.363963 0.538136 0.049 Uiso 0.132(7) 1 calc R U P A 3
C17C C 0.6161(14) 0.651(5) 0.5573(10) 0.0522(19) Uani 0.132(7) 1 d D U P A 3
H17G H 0.644943 0.656198 0.602791 0.078 Uiso 0.132(7) 1 calc R U P A 3
H17H H 0.565064 0.596372 0.554131 0.078 Uiso 0.132(7) 1 calc R U P A 3
H17I H 0.612095 0.790212 0.538761 0.078 Uiso 0.132(7) 1 calc R U P A 3
O2C O 0.6103(3) 0.4998(9) 0.4520(3) 0.0283(7) Uani 0.132(7) 1 d . . P A 3
C25 C 0.4492(9) 0.984(3) 0.5355(8) 0.045(4) Uani 0.158(3) 1 d D U P B -1
C27 C 0.5743(10) 1.012(4) 0.5202(8) 0.050(5) Uani 0.158(3) 1 d D U P B -1
H27A H 0.601733 0.930220 0.558316 0.060 Uiso 0.158(3) 1 calc R U P B -1
H27B H 0.574832 1.159294 0.532935 0.060 Uiso 0.158(3) 1 calc R U P B -1
O8 O 0.4945(10) 0.9367(19) 0.4966(13) 0.051(3) Uani 0.158(3) 1 d D U P B -1
O7 O 0.4685(9) 1.069(3) 0.5879(7) 0.056(4) Uani 0.158(3) 1 d . U P B -1
C28 C 0.6124(10) 0.986(3) 0.4652(8) 0.035(4) Uani 0.158(3) 1 d D U P B -1
H28A H 0.667692 0.994274 0.482598 0.053 Uiso 0.158(3) 1 calc R U P B -1
H28B H 0.595205 1.095780 0.433249 0.053 Uiso 0.158(3) 1 calc R U P B -1
H28C H 0.598899 0.850503 0.444628 0.053 Uiso 0.158(3) 1 calc R U P B -1
C26 C 0.3683(11) 0.920(5) 0.5019(14) 0.075(8) Uani 0.158(3) 1 d D U P B -1
H26A H 0.334307 1.038744 0.499303 0.112 Uiso 0.158(3) 1 calc R U P B -1
H26B H 0.352551 0.808184 0.526416 0.112 Uiso 0.158(3) 1 calc R U P B -1
H26C H 0.366050 0.870781 0.458183 0.112 Uiso 0.158(3) 1 calc R U P B -1

loop_
_atom_site_aniso_label
_atom_site_aniso_U_11
_atom_site_aniso_U_22
_atom_site_aniso_U_33
_atom_site_aniso_U_23
_atom_site_aniso_U_13
_atom_site_aniso_U_12
O4 0.0201(7) 0.0211(8) 0.0210(7) -0.0021(6) 0.0039(6) 0.0015(6)
O5 0.0262(8) 0.0212(7) 0.0163(7) 0.0013(6) 0.0029(6) 0.0045(6)
O3 0.0280(8) 0.0153(7) 0.0228(7) -0.0007(6) -0.0066(6) 0.0003(6)
O6 0.0350(9) 0.0372(9) 0.0182(7) 0.0080(7) 0.0059(6) 0.0152(8)
O1 0.0231(8) 0.0555(12) 0.0206(8) -0.0020(8) -0.0013(6) 0.0069(8)
N006 0.0167(7) 0.0202(9) 0.0138(8) 0.0031(7) 0.0020(6) 0.0031(7)
N007 0.0164(8) 0.0158(8) 0.0147(7) 0.0018(7) 0.0011(6) -0.0020(7)
C10 0.0143(9) 0.0174(10) 0.0136(8) 0.0026(8) 0.0011(7) -0.0003(8)
C9 0.0144(9) 0.0216(10) 0.0182(9) 0.0028(8) 0.0020(7) 0.0005(8)
C24 0.0209(9) 0.0135(9) 0.0176(9) -0.0001(7) 0.0014(7) -0.0015(8)
C3 0.0151(8) 0.0196(10) 0.0161(9) 0.0009(8) 0.0039(7) -0.0005(8)
C23 0.0190(9) 0.0124(9) 0.0202(9) 0.0039(8) 0.0025(7) -0.0022(8)
C20 0.0171(9) 0.0175(10) 0.0196(9) 0.0007(8) 0.0048(7) -0.0004(8)
C11 0.0138(8) 0.0158(9) 0.0141(9) 0.0002(8) 0.0002(7) -0.0002(8)
C4 0.0136(8) 0.0206(10) 0.0185(9) 0.0002(8) 0.0034(7) -0.0008(8)
C12 0.0160(9) 0.0182(10) 0.0166(9) -0.0013(8) 0.0033(7) 0.0010(8)
C1 0.0214(9) 0.0234(11) 0.0168(9) 0.0044(8) 0.0060(7) -0.0017(8)
C14 0.0196(10) 0.0321(11) 0.0136(9) 0.0002(9) 0.0038(7) 0.0001(9)
C19 0.0161(9) 0.0207(10) 0.0206(10) -0.0007(8) 0.0002(7) -0.0041(8)
C18 0.0190(9) 0.0152(9) 0.0162(9) -0.0010(8) -0.0008(7) -0.0040(8)
C7 0.0156(9) 0.0220(11) 0.0358(12) 0.0090(10) 0.0005(8) 0.0018(9)
C5 0.0139(9) 0.0221(11) 0.0271(10) -0.0009(9) 0.0063(8) -0.0016(8)
C13 0.0193(10) 0.0313(12) 0.0152(9) -0.0040(9) 0.0038(8) 0.0007(9)
C2 0.0225(10) 0.0249(11) 0.0146(9) 0.0005(8) 0.0056(7) 0.0017(8)
C8 0.0176(9) 0.0285(12) 0.0220(10) 0.0073(9) 0.0000(8) 0.0002(9)
C6 0.0159(9) 0.0198(11) 0.0387(12) 0.0016(9) 0.0071(8) 0.0002(8)
C21 0.0229(10) 0.0197(10) 0.0258(10) -0.0042(9) 0.0057(8) 0.0018(9)
C22 0.0333(12) 0.0354(13) 0.0401(13) -0.0014(11) 0.0152(10) 0.0112(11)
C15 0.0253(11) 0.0512(16) 0.0181(10) -0.0023(10) 0.0022(9) 0.0055(10)
C16A 0.0391(15) 0.058(3) 0.0195(13) 0.005(3) -0.0005(11) 0.009(3)
C17A 0.047(2) 0.089(5) 0.0190(15) 0.005(4) 0.0079(14) 0.016(4)
O2A 0.0292(9) 0.0379(19) 0.0161(8) 0.0015(16) 0.0029(7) 0.0040(16)
C16B 0.0391(15) 0.058(3) 0.0195(13) 0.005(3) -0.0005(11) 0.009(3)
C17B 0.047(2) 0.089(5) 0.0190(15) 0.005(4) 0.0079(14) 0.016(4)
O2B 0.0292(9) 0.0379(19) 0.0161(8) 0.0015(16) 0.0029(7) 0.0040(16)
C16C 0.0391(15) 0.058(3) 0.0195(13) 0.005(3) -0.0005(11) 0.009(3)
C17C 0.047(2) 0.089(5) 0.0190(15) 0.005(4) 0.0079(14) 0.016(4)
O2C 0.0292(9) 0.0379(19) 0.0161(8) 0.0015(16) 0.0029(7) 0.0040(16)
C25 0.046(7) 0.050(7) 0.039(6) 0.005(6) 0.010(5) -0.002(6)
C27 0.049(7) 0.055(7) 0.045(7) 0.000(6) 0.012(5) -0.013(6)
O8 0.045(6) 0.061(6) 0.048(5) -0.004(7) 0.016(5) -0.002(7)
O7 0.064(8) 0.060(8) 0.043(7) 0.001(6) 0.013(6) 0.012(7)
C28 0.033(8) 0.034(8) 0.042(8) -0.012(7) 0.014(7) -0.009(6)
C26 0.073(12) 0.085(14) 0.075(12) -0.005(11) 0.033(10) 0.000(10)

loop_
_atom_type_symbol
_atom_type_description
_atom_type_scat_dispersion_real
_atom_type_scat_dispersion_imag
_atom_type_scat_source
C C 0.0181 0.0091 'International Tables Vol C Tables 4.2.6.8 and 6.1.1.4'
H H 0.0000 0.0000 'International Tables Vol C Tables 4.2.6.8 and 6.1.1.4'
N N 0.0311 0.0180 'International Tables Vol C Tables 4.2.6.8 and 6.1.1.4'
O O 0.0492 0.0322 'International Tables Vol C Tables 4.2.6.8 and 6.1.1.4'

loop_
_geom_angle_atom_site_label_1
_geom_angle_atom_site_label_2
_geom_angle_atom_site_label_3
_geom_angle
_geom_angle_site_symmetry_1
_geom_angle_site_symmetry_3
_geom_angle_publ_flag
C24 O5 H1 107.0(17) . . ?
C10 N006 C9 107.35(16) . . ?
C10 N006 C14 119.95(18) . . ?
C9 N006 C14 132.37(18) . . ?
C18 N007 C1 111.01(15) . . ?
C18 N007 C11 113.90(15) . . ?
C1 N007 C11 110.24(14) . . ?
C18 N007 H007 107.1 . . ?
C1 N007 H007 107.1 . . ?
C11 N007 H007 107.1 . . ?
C3 C10 N006 111.61(18) . . ?
C3 C10 C11 127.97(18) . . ?
N006 C10 C11 120.32(17) . . ?
C8 C9 N006 131.7(2) . . ?
C8 C9 C4 121.2(2) . . ?
N006 C9 C4 107.00(17) . . ?
O6 C24 O5 124.33(19) . . ?
O6 C24 C23 120.77(18) . . ?
O5 C24 C23 114.91(17) . . ?
C10 C3 C4 106.64(17) . . ?
C10 C3 C2 121.89(18) . . ?
C4 C3 C2 131.34(18) . . ?
O4 C23 O3 126.79(19) . . ?
O4 C23 C24 115.79(17) . . ?
O3 C23 C24 117.40(18) . . ?
C19 C20 C12 111.86(17) . . ?
C19 C20 H20A 109.2 . . ?
C12 C20 H20A 109.2 . . ?
C19 C20 H20B 109.2 . . ?
C12 C20 H20B 109.2 . . ?
H20A C20 H20B 107.9 . . ?
C10 C11 N007 106.03(16) . . ?
C10 C11 C12 112.11(16) . . ?
N007 C11 C12 113.60(14) . . ?
C10 C11 H11 108.3 . . ?
N007 C11 H11 108.3 . . ?
C12 C11 H11 108.3 . . ?
C5 C4 C9 119.73(19) . . ?
C5 C4 C3 132.93(19) . . ?
C9 C4 C3 107.29(17) . . ?
C13 C12 C20 108.49(17) . . ?
C13 C12 C21 109.88(17) . . ?
C20 C12 C21 112.93(16) . . ?
C13 C12 C11 107.18(15) . . ?
C20 C12 C11 109.80(16) . . ?
C21 C12 C11 108.41(16) . . ?
N007 C1 C2 113.10(16) . . ?
N007 C1 H1A 109.0 . . ?
C2 C1 H1A 109.0 . . ?
N007 C1 H1AB 109.0 . . ?
C2 C1 H1AB 109.0 . . ?
H1A C1 H1AB 107.8 . . ?
C13 C14 N006 119.56(18) . . ?
C13 C14 C15 121.2(2) . . ?
N006 C14 C15 118.18(19) . . ?
C18 C19 C20 109.93(16) . . ?
C18 C19 H19A 109.7 . . ?
C20 C19 H19A 109.7 . . ?
C18 C19 H19B 109.7 . . ?
C20 C19 H19B 109.7 . . ?
H19A C19 H19B 108.2 . . ?
N007 C18 C19 110.80(16) . . ?
N007 C18 H18A 109.5 . . ?
C19 C18 H18A 109.5 . . ?
N007 C18 H18B 109.5 . . ?
C19 C18 H18B 109.5 . . ?
H18A C18 H18B 108.1 . . ?
C8 C7 C6 121.6(2) . . ?
C8 C7 H7 119.2 . . ?
C6 C7 H7 119.2 . . ?
C6 C5 C4 118.6(2) . . ?
C6 C5 H5 120.7 . . ?
C4 C5 H5 120.7 . . ?
C14 C13 C12 123.66(18) . . ?
C14 C13 H13 118.2 . . ?
C12 C13 H13 118.2 . . ?
C3 C2 C1 109.28(17) . . ?
C3 C2 H2A 109.8 . . ?
C1 C2 H2A 109.8 . . ?
C3 C2 H2AB 109.8 . . ?
C1 C2 H2AB 109.8 . . ?
H2A C2 H2AB 108.3 . . ?
C7 C8 C9 117.7(2) . . ?
C7 C8 H8 121.2 . . ?
C9 C8 H8 121.2 . . ?
C5 C6 C7 121.1(2) . . ?
C5 C6 H6 119.5 . . ?
C7 C6 H6 119.5 . . ?
C22 C21 C12 115.34(19) . . ?
C22 C21 H21A 108.4 . . ?
C12 C21 H21A 108.4 . . ?
C22 C21 H21B 108.4 . . ?
C12 C21 H21B 108.4 . . ?
H21A C21 H21B 107.5 . . ?
C21 C22 H22A 109.5 . . ?
C21 C22 H22B 109.5 . . ?
H22A C22 H22B 109.5 . . ?
C21 C22 H22C 109.5 . . ?
H22A C22 H22C 109.5 . . ?
H22B C22 H22C 109.5 . . ?
O1 C15 O2C 124.1(3) . . ?
O1 C15 O2B 124.1(3) . . ?
O1 C15 O2A 123.4(3) . . ?
O1 C15 C14 124.3(2) . . ?
O2C C15 C14 109.9(3) . . ?
O2B C15 C14 109.9(3) . . ?
O2A C15 C14 111.4(3) . . ?
O2A C16A C17A 106.0(6) . . ?
O2A C16A H16A 110.5 . . ?
C17A C16A H16A 110.5 . . ?
O2A C16A H16B 110.5 . . ?
C17A C16A H16B 110.5 . . ?
H16A C16A H16B 108.7 . . ?
C16A C17A H17A 109.5 . . ?
C16A C17A H17B 109.5 . . ?
H17A C17A H17B 109.5 . . ?
C16A C17A H17C 109.5 . . ?
H17A C17A H17C 109.5 . . ?
H17B C17A H17C 109.5 . . ?
C15 O2A C16A 115.2(5) . . ?
O2B C16B C17B 105.3(7) . . ?
O2B C16B H16C 110.7 . . ?
C17B C16B H16C 110.7 . . ?
O2B C16B H16D 110.7 . . ?
C17B C16B H16D 110.7 . . ?
H16C C16B H16D 108.8 . . ?
C16B C17B H17D 109.5 . . ?
C16B C17B H17E 109.5 . . ?
H17D C17B H17E 109.5 . . ?
C16B C17B H17F 109.5 . . ?
H17D C17B H17F 109.5 . . ?
H17E C17B H17F 109.5 . . ?
C15 O2B C16B 116.3(5) . . ?
O2C C16C C17C 106.4(9) . . ?
O2C C16C H16E 110.4 . . ?
C17C C16C H16E 110.4 . . ?
O2C C16C H16F 110.4 . . ?
C17C C16C H16F 110.4 . . ?
H16E C16C H16F 108.6 . . ?
C16C C17C H17G 109.5 . . ?
C16C C17C H17H 109.5 . . ?
H17G C17C H17H 109.5 . . ?
C16C C17C H17I 109.5 . . ?
H17G C17C H17I 109.5 . . ?
H17H C17C H17I 109.5 . . ?
C15 O2C C16C 116.3(5) . . ?
O7 C25 O8 126.7(19) . . ?
O7 C25 C26 125(2) . . ?
O8 C25 C26 108.6(17) . . ?
O8 C27 C28 107.8(14) . . ?
O8 C27 H27A 110.2 . . ?
C28 C27 H27A 110.2 . . ?
O8 C27 H27B 110.2 . . ?
C28 C27 H27B 110.2 . . ?
H27A C27 H27B 108.5 . . ?
C25 O8 C27 114.6(16) . . ?
C27 C28 H28A 109.5 . . ?
C27 C28 H28B 109.5 . . ?
H28A C28 H28B 109.5 . . ?
C27 C28 H28C 109.5 . . ?
H28A C28 H28C 109.5 . . ?
H28B C28 H28C 109.5 . . ?
C25 C26 H26A 109.5 . . ?
C25 C26 H26B 109.5 . . ?
H26A C26 H26B 109.5 . . ?
C25 C26 H26C 109.5 . . ?
H26A C26 H26C 109.5 . . ?
H26B C26 H26C 109.5 . . ?

loop_
_geom_bond_atom_site_label_1
_geom_bond_atom_site_label_2
_geom_bond_distance
_geom_bond_site_symmetry_2
_geom_bond_publ_flag
O4 C23 1.249(3) . ?
O5 C24 1.319(3) . ?
O5 H1 0.99(3) . ?
O3 C23 1.256(2) . ?
O6 C24 1.213(3) . ?
O1 C15 1.198(3) . ?
N006 C10 1.389(2) . ?
N006 C9 1.401(3) . ?
N006 C14 1.403(3) . ?
N007 C18 1.504(2) . ?
N007 C1 1.507(3) . ?
N007 C11 1.511(2) . ?
N007 H007 0.9800 . ?
C10 C3 1.344(3) . ?
C10 C11 1.489(3) . ?
C9 C8 1.392(3) . ?
C9 C4 1.423(3) . ?
C24 C23 1.538(3) . ?
C3 C4 1.439(3) . ?
C3 C2 1.496(3) . ?
C20 C19 1.524(3) . ?
C20 C12 1.541(3) . ?
C20 H20A 0.9700 . ?
C20 H20B 0.9700 . ?
C11 C12 1.550(3) . ?
C11 H11 0.9800 . ?
C4 C5 1.402(3) . ?
C12 C13 1.513(3) . ?
C12 C21 1.549(3) . ?
C1 C2 1.527(3) . ?
C1 H1A 0.9700 . ?
C1 H1AB 0.9700 . ?
C14 C13 1.344(3) . ?
C14 C15 1.492(3) . ?
C19 C18 1.508(3) . ?
C19 H19A 0.9700 . ?
C19 H19B 0.9700 . ?
C18 H18A 0.9700 . ?
C18 H18B 0.9700 . ?
C7 C8 1.387(3) . ?
C7 C6 1.401(3) . ?
C7 H7 0.9300 . ?
C5 C6 1.381(3) . ?
C5 H5 0.9300 . ?
C13 H13 0.9300 . ?
C2 H2A 0.9700 . ?
C2 H2AB 0.9700 . ?
C8 H8 0.9300 . ?
C6 H6 0.9300 . ?
C21 C22 1.523(3) . ?
C21 H21A 0.9700 . ?
C21 H21B 0.9700 . ?
C22 H22A 0.9600 . ?
C22 H22B 0.9600 . ?
C22 H22C 0.9600 . ?
C15 O2C 1.350(6) . ?
C15 O2B 1.350(6) . ?
C15 O2A 1.364(6) . ?
C16A O2A 1.480(9) . ?
C16A C17A 1.503(9) . ?
C16A H16A 0.9700 . ?
C16A H16B 0.9700 . ?
C17A H17A 0.9600 . ?
C17A H17B 0.9600 . ?
C17A H17C 0.9600 . ?
C16B O2B 1.446(9) . ?
C16B C17B 1.537(11) . ?
C16B H16C 0.9700 . ?
C16B H16D 0.9700 . ?
C17B H17D 0.9600 . ?
C17B H17E 0.9600 . ?
C17B H17F 0.9600 . ?
C16C O2C 1.446(9) . ?
C16C C17C 1.536(12) . ?
C16C H16E 0.9700 . ?
C16C H16F 0.9700 . ?
C17C H17G 0.9600 . ?
C17C H17H 0.9600 . ?
C17C H17I 0.9600 . ?
C25 O7 1.19(2) . ?
C25 O8 1.330(3) . ?
C25 C26 1.490(3) . ?
C27 O8 1.460(3) . ?
C27 C28 1.499(3) . ?
C27 H27A 0.9700 . ?
C27 H27B 0.9700 . ?
C28 H28A 0.9600 . ?
C28 H28B 0.9600 . ?
C28 H28C 0.9600 . ?
C26 H26A 0.9600 . ?
C26 H26B 0.9600 . ?
C26 H26C 0.9600 . ?

loop_
_geom_torsion_atom_site_label_1
_geom_torsion_atom_site_label_2
_geom_torsion_atom_site_label_3
_geom_torsion_atom_site_label_4
_geom_torsion
_geom_torsion_site_symmetry_1
_geom_torsion_site_symmetry_2
_geom_torsion_site_symmetry_3
_geom_torsion_site_symmetry_4
_geom_torsion_publ_flag
C9 N006 C10 C3 -3.3(2) . . . . ?
C14 N006 C10 C3 -177.44(18) . . . . ?
C9 N006 C10 C11 173.45(17) . . . . ?
C14 N006 C10 C11 -0.7(3) . . . . ?
C10 N006 C9 C8 -173.2(2) . . . . ?
C14 N006 C9 C8 0.0(4) . . . . ?
C10 N006 C9 C4 3.1(2) . . . . ?
C14 N006 C9 C4 176.3(2) . . . . ?
N006 C10 C3 C4 2.0(2) . . . . ?
C11 C10 C3 C4 -174.41(19) . . . . ?
N006 C10 C3 C2 178.19(17) . . . . ?
C11 C10 C3 C2 1.8(3) . . . . ?
O6 C24 C23 O4 -35.8(3) . . . . ?
O5 C24 C23 O4 144.09(18) . . . . ?
O6 C24 C23 O3 142.9(2) . . . . ?
O5 C24 C23 O3 -37.2(3) . . . . ?
C3 C10 C11 N007 19.8(3) . . . . ?
N006 C10 C11 N007 -156.30(17) . . . . ?
C3 C10 C11 C12 144.3(2) . . . . ?
N006 C10 C11 C12 -31.8(2) . . . . ?
C18 N007 C11 C10 74.58(19) . . . . ?
C1 N007 C11 C10 -51.0(2) . . . . ?
C18 N007 C11 C12 -49.0(2) . . . . ?
C1 N007 C11 C12 -174.53(16) . . . . ?
C8 C9 C4 C5 -3.1(3) . . . . ?
N006 C9 C4 C5 -179.87(17) . . . . ?
C8 C9 C4 C3 174.80(18) . . . . ?
N006 C9 C4 C3 -2.0(2) . . . . ?
C10 C3 C4 C5 177.5(2) . . . . ?
C2 C3 C4 C5 1.8(4) . . . . ?
C10 C3 C4 C9 0.0(2) . . . . ?
C2 C3 C4 C9 -175.7(2) . . . . ?
C19 C20 C12 C13 -170.71(17) . . . . ?
C19 C20 C12 C21 67.2(2) . . . . ?
C19 C20 C12 C11 -53.9(2) . . . . ?
C10 C11 C12 C13 45.4(2) . . . . ?
N007 C11 C12 C13 165.54(17) . . . . ?
C10 C11 C12 C20 -72.3(2) . . . . ?
N007 C11 C12 C20 47.9(2) . . . . ?
C10 C11 C12 C21 163.92(16) . . . . ?
N007 C11 C12 C21 -75.9(2) . . . . ?
C18 N007 C1 C2 -60.5(2) . . . . ?
C11 N007 C1 C2 66.6(2) . . . . ?
C10 N006 C14 C13 16.5(3) . . . . ?
C9 N006 C14 C13 -155.9(2) . . . . ?
C10 N006 C14 C15 -151.9(2) . . . . ?
C9 N006 C14 C15 35.6(3) . . . . ?
C12 C20 C19 C18 60.2(2) . . . . ?
C1 N007 C18 C19 178.94(16) . . . . ?
C11 N007 C18 C19 53.8(2) . . . . ?
C20 C19 C18 N007 -58.6(2) . . . . ?
C9 C4 C5 C6 2.2(3) . . . . ?
C3 C4 C5 C6 -175.0(2) . . . . ?
N006 C14 C13 C12 3.4(3) . . . . ?
C15 C14 C13 C12 171.5(2) . . . . ?
C20 C12 C13 C14 84.3(3) . . . . ?
C21 C12 C13 C14 -151.8(2) . . . . ?
C11 C12 C13 C14 -34.2(3) . . . . ?
C10 C3 C2 C1 8.4(3) . . . . ?
C4 C3 C2 C1 -176.4(2) . . . . ?
N007 C1 C2 C3 -41.5(2) . . . . ?
C6 C7 C8 C9 1.0(3) . . . . ?
N006 C9 C8 C7 177.3(2) . . . . ?
C4 C9 C8 C7 1.4(3) . . . . ?
C4 C5 C6 C7 0.1(3) . . . . ?
C8 C7 C6 C5 -1.8(3) . . . . ?
C13 C12 C21 C22 -71.1(2) . . . . ?
C20 C12 C21 C22 50.1(3) . . . . ?
C11 C12 C21 C22 172.03(18) . . . . ?
C13 C14 C15 O1 -142.1(3) . . . . ?
N006 C14 C15 O1 26.1(4) . . . . ?
C13 C14 C15 O2C 23.0(4) . . . . ?
N006 C14 C15 O2C -168.8(3) . . . . ?
C13 C14 C15 O2B 23.0(4) . . . . ?
N006 C14 C15 O2B -168.8(3) . . . . ?
C13 C14 C15 O2A 48.7(4) . . . . ?
N006 C14 C15 O2A -143.1(3) . . . . ?
O1 C15 O2A C16A 16.0(6) . . . . ?
C14 C15 O2A C16A -174.7(4) . . . . ?
C17A C16A O2A C15 171.4(5) . . . . ?
O1 C15 O2B C16B -8.6(7) . . . . ?
C14 C15 O2B C16B -173.7(5) . . . . ?
C17B C16B O2B C15 -164.1(7) . . . . ?
O1 C15 O2C C16C -8.6(7) . . . . ?
C14 C15 O2C C16C -173.7(5) . . . . ?
C17C C16C O2C C15 158.7(14) . . . . ?
O7 C25 O8 C27 -5(3) . . . . ?
C26 C25 O8 C27 174(2) . . . . ?
C28 C27 O8 C25 -168.5(18) . . . . ?
